data_4500335
loop_
_publ_author_name
'Zhang, Jie-Peng'
'Qi, Xiao-Lin'
'Liu, Zhi-Juan'
'Zhu, Ai-Xin'
'Chen, Yan'
'Wang, Jing'
'Chen, Xiao-Ming'

_publ_section_title
;
 Syntheses, Structures, and Porous/Luminescent Properties of Silver
 3-Alkyl-1,2,4-Triazolate Frameworks with Rare 3-Connected Topologies
;
_journal_issue 3
_journal_name_full 'Crystal Growth &amp; Design'
_journal_page_first 796
_journal_paper_doi 10.1021/cg101435b
_journal_volume 11
_journal_year 2011
_chemical_formula_sum 'C4 H6 Ag N3'
_chemical_formula_weight 203.99
_chemical_name_systematic
; 
 ? 
;
_space_group_IT_number 33
_symmetry_cell_setting orthorhombic
_symmetry_space_group_name_Hall 'P 2c -2n'
_symmetry_space_group_name_H-M 'P n a 21'
_atom_sites_solution_hydrogens geom
_atom_sites_solution_primary direct
_atom_sites_solution_secondary difmap
_audit_creation_method SHELXL-97
_cell_angle_alpha 90.00
_cell_angle_beta 90.00
_cell_angle_gamma 90.00
_cell_formula_units_Z 4
_cell_length_a 7.1495(4)
_cell_length_b 8.1326(4)
_cell_length_c 9.5939(5)
_cell_measurement_temperature 143(2)
_cell_volume 557.83(5)
_computing_structure_refinement 'SHELXL-97 (Sheldrick, 1997)'
_computing_structure_solution 'SHELXS-97 (Sheldrick, 1990)'
_diffrn_ambient_temperature 143(2)
_diffrn_measured_fraction_theta_full 1.000
_diffrn_measured_fraction_theta_max 1.000
_diffrn_measurement_device_type CCD
_diffrn_measurement_method '/w scan'
_diffrn_radiation_monochromator graphite
_diffrn_radiation_source 'fine-focus sealed tube'
_diffrn_radiation_type MoK\a
_diffrn_radiation_wavelength 0.71073
_diffrn_reflns_av_R_equivalents 0.0177
_diffrn_reflns_av_sigmaI/netI 0.0109
_diffrn_reflns_limit_h_max 8
_diffrn_reflns_limit_h_min -8
_diffrn_reflns_limit_k_max 10
_diffrn_reflns_limit_k_min -10
_diffrn_reflns_limit_l_max 11
_diffrn_reflns_limit_l_min -11
_diffrn_reflns_number 8149
_diffrn_reflns_theta_full 25.99
_diffrn_reflns_theta_max 25.99
_diffrn_reflns_theta_min 3.28
_exptl_absorpt_coefficient_mu 3.491
_exptl_absorpt_correction_T_max 0.6225
_exptl_absorpt_correction_T_min 0.5419
_exptl_absorpt_correction_type multi-scan
_exptl_absorpt_process_details SADABS
_exptl_crystal_colour colorless
_exptl_crystal_density_diffrn 2.429
_exptl_crystal_density_method 'not measured'
_exptl_crystal_description block
_exptl_crystal_F_000 392
_exptl_crystal_size_max 0.20
_exptl_crystal_size_mid 0.20
_exptl_crystal_size_min 0.15
_refine_diff_density_max 0.452
_refine_diff_density_min -0.418
_refine_diff_density_rms 0.056
_refine_ls_abs_structure_details 'Flack H D (1983), Acta Cryst. A39, 876-881'
_refine_ls_abs_structure_Flack -0.04(3)
_refine_ls_extinction_coef 0.0156(7)
_refine_ls_extinction_expression Fc^*^=kFc[1+0.001xFc^2^\l^3^/sin(2\q)]^-1/4^
_refine_ls_extinction_method SHELXL
_refine_ls_goodness_of_fit_ref 1.037
_refine_ls_hydrogen_treatment constr
_refine_ls_matrix_type full
_refine_ls_number_parameters 74
_refine_ls_number_reflns 1097
_refine_ls_number_restraints 1
_refine_ls_restrained_S_all 1.036
_refine_ls_R_factor_all 0.0119
_refine_ls_R_factor_gt 0.0119
_refine_ls_shift/su_max 0.001
_refine_ls_shift/su_mean 0.000
_refine_ls_structure_factor_coef Fsqd
_refine_ls_weighting_details 'calc w=1/[\s^2^(Fo^2^)+(0.0175P)^2^+0.4281P] where P=(Fo^2^+2Fc^2^)/3'
_refine_ls_weighting_scheme calc
_refine_ls_wR_factor_gt 0.0302
_refine_ls_wR_factor_ref 0.0302
_reflns_number_gt 1096
_reflns_number_total 1097
_reflns_threshold_expression >2sigma(I)
_cod_data_source_file cg101435b_si_002.cif
_cod_data_source_block 2
_cod_original_sg_symbol_H-M Pna2(1)
_cod_database_code 4500335

loop_
_symmetry_equiv_pos_as_xyz
'x, y, z'
'-x, -y, z+1/2'
'x+1/2, -y+1/2, z'
'-x+1/2, y+1/2, z+1/2'

loop_
_atom_site_label
_atom_site_type_symbol
_atom_site_fract_x
_atom_site_fract_y
_atom_site_fract_z
_atom_site_U_iso_or_equiv
_atom_site_adp_type
_atom_site_occupancy
_atom_site_symmetry_multiplicity
_atom_site_calc_flag
_atom_site_refinement_flags
Ag1 Ag 0.192219(18) 0.713573(16) 0.49859(3) 0.01625(8) Uani 1 1 d .
N1 N -0.0231(3) 0.5454(2) 0.3689(2) 0.0191(4) Uani 1 1 d .
N2 N -0.2054(2) 0.6016(3) 0.3594(2) 0.0167(4) Uani 1 1 d .
N3 N -0.1670(3) 0.4116(3) 0.1957(2) 0.0172(4) Uani 1 1 d .
C1 C -0.2863(3) 0.5201(3) 0.2554(3) 0.0161(5) Uani 1 1 d .
C2 C -0.4826(3) 0.5466(3) 0.2065(3) 0.0210(5) Uani 1 1 d .
H2A H -0.5555 0.5990 0.2821 0.025 Uiso 1 1 calc R
H2B H -0.5405 0.4386 0.1862 0.025 Uiso 1 1 calc R
C3 C -0.4930(4) 0.6544(4) 0.0761(3) 0.0310(6) Uani 1 1 d .
H3A H -0.6241 0.6683 0.0486 0.046 Uiso 1 1 calc R
H3B H -0.4238 0.6017 0.0001 0.046 Uiso 1 1 calc R
H3C H -0.4379 0.7622 0.0961 0.046 Uiso 1 1 calc R
C4 C -0.0075(3) 0.4330(3) 0.2701(3) 0.0188(5) Uani 1 1 d .
H4A H 0.1043 0.3731 0.2529 0.023 Uiso 1 1 calc R

loop_
_atom_site_aniso_label
_atom_site_aniso_U_11
_atom_site_aniso_U_22
_atom_site_aniso_U_33
_atom_site_aniso_U_23
_atom_site_aniso_U_13
_atom_site_aniso_U_12
Ag1 0.02016(10) 0.01504(10) 0.01356(10) 0.00431(9) 0.00033(13) 0.00047(5)
N1 0.0193(10) 0.0191(9) 0.0188(11) -0.0025(8) -0.0021(8) 0.0015(8)
N2 0.0181(10) 0.0162(9) 0.0158(10) -0.0017(8) -0.0002(8) 0.0001(7)
N3 0.0209(10) 0.0157(9) 0.0149(10) -0.0032(8) 0.0003(8) -0.0016(8)
C1 0.0197(12) 0.0143(11) 0.0144(11) 0.0002(9) 0.0031(9) -0.0030(9)
C2 0.0169(11) 0.0217(11) 0.0244(13) -0.0082(9) 0.0001(10) -0.0017(9)
C3 0.0277(15) 0.0349(15) 0.0303(15) -0.0047(13) -0.0097(11) 0.0073(12)
C4 0.0160(11) 0.0178(10) 0.0226(11) -0.0022(9) -0.0001(9) 0.0016(9)

loop_
_atom_type_symbol
_atom_type_description
_atom_type_scat_dispersion_real
_atom_type_scat_dispersion_imag
_atom_type_scat_source
C C 0.0033 0.0016 'International Tables Vol C Tables 4.2.6.8 and 6.1.1.4'
H H 0.0000 0.0000 'International Tables Vol C Tables 4.2.6.8 and 6.1.1.4'
N N 0.0061 0.0033 'International Tables Vol C Tables 4.2.6.8 and 6.1.1.4'
Ag Ag -0.8971 1.1015 'International Tables Vol C Tables 4.2.6.8 and 6.1.1.4'

loop_
_geom_angle_atom_site_label_1
_geom_angle_atom_site_label_2
_geom_angle_atom_site_label_3
_geom_angle
_geom_angle_site_symmetry_1
_geom_angle_site_symmetry_3
N2 Ag1 N3 155.22(8) 3_565 2_565
N2 Ag1 N1 107.19(8) 3_565 .
N3 Ag1 N1 97.58(8) 2_565 .
C4 N1 N2 105.14(19) . .
C4 N1 Ag1 135.22(16) . .
N2 N1 Ag1 116.68(14) . .
C1 N2 N1 107.12(19) . .
C1 N2 Ag1 132.01(15) . 3_465
N1 N2 Ag1 120.87(15) . 3_465
C1 N3 C4 102.9(2) . .
C1 N3 Ag1 128.74(17) . 2_564
C4 N3 Ag1 126.35(16) . 2_564
N2 C1 N3 111.6(2) . .
N2 C1 C2 124.9(2) . .
N3 C1 C2 123.5(2) . .
C1 C2 C3 112.6(2) . .
N1 C4 N3 113.2(2) . .

loop_
_geom_bond_atom_site_label_1
_geom_bond_atom_site_label_2
_geom_bond_distance
_geom_bond_site_symmetry_2
Ag1 N2 2.140(2) 3_565
Ag1 N3 2.155(2) 2_565
Ag1 N1 2.406(2) .
N1 C4 1.322(3) .
N1 N2 1.384(3) .
N2 C1 1.330(3) .
N2 Ag1 2.140(2) 3_465
N3 C1 1.355(3) .
N3 C4 1.356(3) .
N3 Ag1 2.155(2) 2_564
C1 C2 1.495(3) .
C2 C3 1.530(4) .
